data_2022490
loop_
_publ_author_name
'Lobana, Tarlok Singh'
'Kaushal, Mani'
'Bhatia, Robin'
'Bala, Ritu'
'Butcher, Ray J.'
'Jasinksi, Jerry P.'

_publ_section_title
;
 Crystal structures of 3/4-pyridyl-based thiosemicarbazones and related Cu
 and Ni coordination compounds
;
_journal_coeditor_code YD3022
_journal_issue 1
_journal_name_full 'Acta Crystallographica Section C'
_journal_page_first
;
;
_journal_paper_doi 10.1107/S205322962101319X
_journal_volume 78
_journal_year 2022
_chemical_formula_iupac '[Cu (C9 H11 N4 S)2]'
_chemical_formula_moiety 'C18 H22 N8 Ni S2'
_chemical_formula_sum 'C18 H22 N8 Ni S2'
_chemical_formula_weight 473.26
_chemical_name_common
;
Bis(3-formylpyridine
4-ethylthiosemicarbazonato-\k^2^<i>N</i>^1^,<i>S</i>)nickel(II)
;
_chemical_name_systematic
Bis[(<i>Z</i>)-<i>N</i>-ethyl-2-(pyridin-3-ylmethylidene)hydrazine-1-carbothioamidato-\k^2^<i>N</i>^1^,<i>S</i>]nickel(II)
_space_group_crystal_system monoclinic
_space_group_IT_number 14
_space_group_name_Hall '-P 2ybc'
_space_group_name_H-M_alt 'P 1 21/c 1'
_atom_sites_solution_hydrogens geom
_atom_sites_solution_primary dual
_audit_creation_method
;
OLEX2 1.2
(compiled 2018.05.29 svn.r3508 for OlexSys, GUI svn.r5506)
;
_cell_angle_alpha 90
_cell_angle_beta 107.823(8)
_cell_angle_gamma 90
_cell_formula_units_Z 2
_cell_length_a 7.6398(6)
_cell_length_b 14.3930(8)
_cell_length_c 9.7339(7)
_cell_measurement_reflns_used 2040
_cell_measurement_temperature 173(2)
_cell_measurement_theta_max 32.7510
_cell_measurement_theta_min 3.5650
_cell_volume 1018.97(13)
_computing_cell_refinement
;
CrysAlis PRO (Rigaku OD, 2019)
;
_computing_data_collection
;
CrysAlis PRO (Rigaku OD, 2019)
;
_computing_data_reduction
;
CrysAlis PRO (Rigaku OD, 2019)
;
_computing_molecular_graphics
;
OLEX2 (Dolomanov <i>et al.</i>,  2009)
;
_computing_publication_material
;
OLEX2 (Dolomanov <i>et al.</i>,  2009)
;
_computing_structure_refinement
;
SHELXL2018 (Sheldrick, 2015b)
;
_computing_structure_solution
;
SHELXT (Sheldrick, 2015a)
;
_diffrn_ambient_temperature 173(2)
_diffrn_detector 'CCD plate'
_diffrn_detector_area_resol_mean 16.0416
_diffrn_measured_fraction_theta_full 0.997
_diffrn_measured_fraction_theta_max 0.890
_diffrn_measurement_device 'four-circle diffractometer'
_diffrn_measurement_device_type 'Rigaku OD Gemini Eos'
_diffrn_measurement_method '\w scans'
_diffrn_radiation_monochromator graphite
_diffrn_radiation_probe x-ray
_diffrn_radiation_type MoK\a
_diffrn_radiation_wavelength 0.71073
_diffrn_reflns_av_R_equivalents 0.0274
_diffrn_reflns_av_unetI/netI 0.0455
_diffrn_reflns_limit_h_max 5
_diffrn_reflns_limit_h_min -10
_diffrn_reflns_limit_k_max 17
_diffrn_reflns_limit_k_min -21
_diffrn_reflns_limit_l_max 14
_diffrn_reflns_limit_l_min -13
_diffrn_reflns_number 6410
_diffrn_reflns_theta_full 25.242
_diffrn_reflns_theta_max 32.781
_diffrn_reflns_theta_min 3.585
_diffrn_source 'fine-focus sealed X-ray tube'
_exptl_absorpt_coefficient_mu 1.180
_exptl_absorpt_correction_T_max 1.00000
_exptl_absorpt_correction_T_min 0.71364
_exptl_absorpt_correction_type multi-scan
_exptl_absorpt_process_details
;
(CrysAlis PRO; Rigaku OD, 2019)
;
_exptl_crystal_colour black
_exptl_crystal_density_diffrn 1.542
_exptl_crystal_description irregular
_exptl_crystal_F_000 492
_exptl_crystal_size_max 0.44
_exptl_crystal_size_mid 0.26
_exptl_crystal_size_min 0.14
_refine_diff_density_max 0.512
_refine_diff_density_min -0.448
_refine_ls_extinction_method none
_refine_ls_goodness_of_fit_ref 1.050
_refine_ls_hydrogen_treatment constr
_refine_ls_matrix_type full
_refine_ls_number_parameters 134
_refine_ls_number_reflns 3361
_refine_ls_number_restraints 0
_refine_ls_restrained_S_all 1.050
_refine_ls_R_factor_all 0.0560
_refine_ls_R_factor_gt 0.0395
_refine_ls_shift/su_max 0.000
_refine_ls_shift/su_mean 0.000
_refine_ls_structure_factor_coef Fsqd
_refine_ls_weighting_details 'w=1/[\s^2^(Fo^2^)+(0.0373P)^2^+0.2595P] where P=(Fo^2^+2Fc^2^)/3'
_refine_ls_weighting_scheme calc
_refine_ls_wR_factor_gt 0.0855
_refine_ls_wR_factor_ref 0.0952
_reflns_number_gt 2679
_reflns_number_total 3361
_reflns_threshold_expression 'I > 2\s(I)'
_cod_data_source_file yd3022sup1.cif
_cod_data_source_block 4
_cod_database_code 2022490
_shelx_space_group_comment
;
The symmetry employed for this shelxl refinement is uniquely defined
by the following loop, which should always be used as a source of
symmetry information in preference to the above space-group names.
They are only intended as comments.
;
_shelx_estimated_absorpt_t_min 0.625
_shelx_estimated_absorpt_t_max 0.852

loop_
_space_group_symop_operation_xyz
'x, y, z'
'-x, y+1/2, -z+1/2'
'-x, -y, -z'
'x, -y-1/2, z-1/2'

loop_
_atom_site_type_symbol
_atom_site_label
_atom_site_fract_x
_atom_site_fract_y
_atom_site_fract_z
_atom_site_U_iso_or_equiv
_atom_site_adp_type
_atom_site_calc_flag
_atom_site_occupancy
_atom_site_disorder_assembly
_atom_site_disorder_group
Ni Ni1 0.500000 0.500000 0.500000 0.01959(10) Uani d 1 . .
S S1 0.28068(7) 0.41744(3) 0.53468(6) 0.03300(14) Uani d 1 . .
N N1 0.2833(2) 0.23263(10) 0.52257(18) 0.0252(3) Uani d 1 . .
H H1 0.193263 0.236274 0.561124 0.030 Uiso calc 1 . .
N N2 0.4954(2) 0.30337(10) 0.43840(17) 0.0225(3) Uani d 1 . .
N N3 0.5682(2) 0.38802(10) 0.41885(16) 0.0208(3) Uani d 1 . .
N N4 0.9864(2) 0.26032(12) 0.17375(18) 0.0282(4) Uani d 1 . .
C C1 0.3608(2) 0.31063(12) 0.4955(2) 0.0221(4) Uani d 1 . .
C C2 0.6913(2) 0.38364(12) 0.3506(2) 0.0227(4) Uani d 1 . .
H H2 0.738495 0.441960 0.332841 0.027 Uiso calc 1 . .
C C3 0.7673(2) 0.30355(12) 0.29762(19) 0.0205(3) Uani d 1 . .
C C4 0.7246(3) 0.20950(13) 0.3076(2) 0.0255(4) Uani d 1 . .
H H4 0.635248 0.191448 0.352097 0.031 Uiso calc 1 . .
C C5 0.8150(3) 0.14384(13) 0.2516(2) 0.0277(4) Uani d 1 . .
H H5 0.789450 0.079704 0.258356 0.033 Uiso calc 1 . .
C C6 0.9421(3) 0.17112(14) 0.1859(2) 0.0280(4) Uani d 1 . .
H H6 1.001571 0.124567 0.147229 0.034 Uiso calc 1 . .
C C7 0.8998(3) 0.32339(13) 0.2288(2) 0.0255(4) Uani d 1 . .
H H7 0.929893 0.386806 0.220990 0.031 Uiso calc 1 . .
C C8 0.3433(3) 0.14187(12) 0.4902(2) 0.0268(4) Uani d 1 . .
H H8A 0.477915 0.136086 0.535078 0.032 Uiso calc 1 . .
H H8B 0.316050 0.135112 0.384461 0.032 Uiso calc 1 . .
C C9 0.2471(3) 0.06604(14) 0.5463(2) 0.0355(5) Uani d 1 . .
H H9A 0.114611 0.069119 0.496757 0.053 Uiso calc 1 . .
H H9B 0.269954 0.074333 0.650256 0.053 Uiso calc 1 . .
H H9C 0.294265 0.005398 0.528385 0.053 Uiso calc 1 . .

loop_
_atom_site_aniso_label
_atom_site_aniso_U_11
_atom_site_aniso_U_22
_atom_site_aniso_U_33
_atom_site_aniso_U_12
_atom_site_aniso_U_13
_atom_site_aniso_U_23
Ni1 0.02144(17) 0.01572(15) 0.02694(18) -0.00262(11) 0.01529(13) -0.00140(12)
S1 0.0346(3) 0.0185(2) 0.0599(4) -0.00595(18) 0.0352(3) -0.0067(2)
N1 0.0275(8) 0.0184(7) 0.0377(9) -0.0048(6) 0.0218(7) -0.0036(6)
N2 0.0241(8) 0.0168(7) 0.0321(8) -0.0051(6) 0.0166(6) -0.0023(6)
N3 0.0230(7) 0.0180(7) 0.0259(8) -0.0015(5) 0.0139(6) -0.0002(6)
N4 0.0258(8) 0.0329(9) 0.0322(9) 0.0023(7) 0.0182(7) -0.0008(7)
C1 0.0223(8) 0.0193(8) 0.0282(9) -0.0041(6) 0.0129(7) -0.0023(7)
C2 0.0239(9) 0.0208(8) 0.0284(9) -0.0016(7) 0.0155(7) -0.0007(7)
C3 0.0211(8) 0.0209(8) 0.0221(8) -0.0007(6) 0.0106(7) -0.0024(7)
C4 0.0282(9) 0.0229(9) 0.0313(10) -0.0022(7) 0.0176(8) -0.0028(8)
C5 0.0312(10) 0.0219(9) 0.0337(11) 0.0012(7) 0.0153(8) -0.0021(8)
C6 0.0255(9) 0.0314(10) 0.0308(10) 0.0042(8) 0.0142(8) -0.0049(8)
C7 0.0245(9) 0.0256(9) 0.0312(10) -0.0009(7) 0.0157(8) -0.0001(8)
C8 0.0287(10) 0.0188(8) 0.0363(11) -0.0026(7) 0.0150(8) -0.0022(8)
C9 0.0390(12) 0.0212(9) 0.0489(13) -0.0055(8) 0.0174(10) 0.0019(9)

loop_
_atom_type_symbol
_atom_type_description
_atom_type_scat_dispersion_real
_atom_type_scat_dispersion_imag
_atom_type_scat_source
C C 0.0033 0.0016 'International Tables Vol C Tables 4.2.6.8 and 6.1.1.4'
H H 0.0000 0.0000 'International Tables Vol C Tables 4.2.6.8 and 6.1.1.4'
N N 0.0061 0.0033 'International Tables Vol C Tables 4.2.6.8 and 6.1.1.4'
Ni Ni 0.3393 1.1124 'International Tables Vol C Tables 4.2.6.8 and 6.1.1.4'
S S 0.1246 0.1234 'International Tables Vol C Tables 4.2.6.8 and 6.1.1.4'

loop_
_geom_angle_atom_site_label_1
_geom_angle_atom_site_label_2
_geom_angle_atom_site_label_3
_geom_angle_site_symmetry_1
_geom_angle_site_symmetry_3
_geom_angle
_geom_angle_publ_flag
S1 Ni1 S1 . 3_666 180.00(2) ?
N3 Ni1 S1 3_666 . 94.33(4) ?
N3 Ni1 S1 . 3_666 94.33(4) ?
N3 Ni1 S1 . . 85.67(4) y
N3 Ni1 S1 3_666 3_666 85.67(4) ?
N3 Ni1 N3 3_666 . 180.0 ?
C1 S1 Ni1 . . 96.31(6) ?
C1 N1 H1 . . 119.1 ?
C1 N1 C8 . . 121.75(15) ?
C8 N1 H1 . . 119.1 ?
C1 N2 N3 . . 112.94(15) ?
N2 N3 Ni1 . . 120.66(11) ?
C2 N3 Ni1 . . 124.93(12) ?
C2 N3 N2 . . 114.28(15) ?
C7 N4 C6 . . 116.57(16) ?
N1 C1 S1 . . 119.57(13) ?
N2 C1 S1 . . 122.44(13) ?
N2 C1 N1 . . 117.98(16) ?
N3 C2 H2 . . 114.9 ?
N3 C2 C3 . . 130.17(17) ?
C3 C2 H2 . . 114.9 ?
C4 C3 C2 . . 127.89(16) ?
C4 C3 C7 . . 116.50(16) ?
C7 C3 C2 . . 115.61(16) ?
C3 C4 H4 . . 120.7 ?
C5 C4 C3 . . 118.65(17) ?
C5 C4 H4 . . 120.7 ?
C4 C5 H5 . . 120.0 ?
C6 C5 C4 . . 119.97(18) ?
C6 C5 H5 . . 120.0 ?
N4 C6 C5 . . 123.26(18) ?
N4 C6 H6 . . 118.4 ?
C5 C6 H6 . . 118.4 ?
N4 C7 C3 . . 125.05(17) ?
N4 C7 H7 . . 117.5 ?
C3 C7 H7 . . 117.5 ?
N1 C8 H8A . . 109.5 ?
N1 C8 H8B . . 109.5 ?
N1 C8 C9 . . 110.55(16) ?
H8A C8 H8B . . 108.1 ?
C9 C8 H8A . . 109.5 ?
C9 C8 H8B . . 109.5 ?
C8 C9 H9A . . 109.5 ?
C8 C9 H9B . . 109.5 ?
C8 C9 H9C . . 109.5 ?
H9A C9 H9B . . 109.5 ?
H9A C9 H9C . . 109.5 ?
H9B C9 H9C . . 109.5 ?

loop_
_geom_bond_atom_site_label_1
_geom_bond_atom_site_label_2
_geom_bond_site_symmetry_2
_geom_bond_distance
_geom_bond_publ_flag
Ni1 S1 . 2.1633(5) y
Ni1 S1 3_666 2.1633(5) ?
Ni1 N3 3_666 1.9352(14) ?
Ni1 N3 . 1.9352(14) y
S1 C1 . 1.7397(18) y
N1 H1 . 0.8800 ?
N1 C1 . 1.333(2) y
N1 C8 . 1.451(2) ?
N2 N3 . 1.3767(19) y
N2 C1 . 1.314(2) y
N3 C2 . 1.309(2) ?
N4 C6 . 1.342(3) ?
N4 C7 . 1.329(2) ?
C2 H2 . 0.9500 ?
C2 C3 . 1.454(2) ?
C3 C4 . 1.403(2) ?
C3 C7 . 1.404(2) ?
C4 H4 . 0.9500 ?
C4 C5 . 1.378(3) ?
C5 H5 . 0.9500 ?
C5 C6 . 1.372(3) ?
C6 H6 . 0.9500 ?
C7 H7 . 0.9500 ?
C8 H8A . 0.9900 ?
C8 H8B . 0.9900 ?
C8 C9 . 1.509(3) ?
C9 H9A . 0.9800 ?
C9 H9B . 0.9800 ?
C9 H9C . 0.9800 ?

loop_
_geom_hbond_atom_site_label_D
_geom_hbond_atom_site_label_H
_geom_hbond_atom_site_label_A
_geom_hbond_site_symmetry_A
_geom_hbond_distance_DH
_geom_hbond_distance_HA
_geom_hbond_distance_DA
_geom_hbond_angle_DHA
_geom_hbond_publ_flag
N1 H1 N4 4_466 0.88 2.18 3.060(2) 175.0 yes
C2 H2 S1 3_666 0.95 2.43 3.0568(18) 123.5 yes

_cod_database_fobs_code 2022490
